data_2213006
loop_
_publ_author_name
'Suchada Chantrapromma'
'Kullapa Chanawanno'
'Hoong-Kun Fun'

_publ_section_title
;
 Bis[4-(4-hydroxystyryl)-1-methylpyridinium] triiodide iodide
;
_journal_coeditor_code SJ2231
_journal_issue 4
_journal_name_full 'Acta Crystallographica Section E'
_journal_page_first o1554
_journal_page_last o1556
_journal_paper_doi 10.1107/S1600536807009154
_journal_volume 63
_journal_year 2007
_chemical_formula_iupac '2C14 H14 N O + , I3 - , I -'
_chemical_formula_moiety '2C14 H14 N O + , I3 - , I -'
_chemical_formula_sum 'C28 H28 I4 N2 O2'
_chemical_formula_weight 932.12
_chemical_melting_point .514E-305
_chemical_name_systematic
;
Bis[4-(4-hydroxystyryl)-1-methylpyridinium] triiodide iodide
;
_space_group_IT_number 14
_symmetry_cell_setting monoclinic
_symmetry_space_group_name_Hall '-P 2ybc'
_symmetry_space_group_name_H-M 'P 1 21/c 1'
_atom_sites_solution_hydrogens geom
_atom_sites_solution_primary direct
_atom_sites_solution_secondary difmap
_audit_creation_method SHELXL97
_cell_angle_alpha 90.00
_cell_angle_beta 121.1060(10)
_cell_angle_gamma 90.00
_cell_formula_units_Z 4
_cell_length_a 14.2337(4)
_cell_length_b 10.5627(3)
_cell_length_c 23.4193(6)
_cell_measurement_reflns_used 11575
_cell_measurement_temperature 100.00(10)
_cell_measurement_theta_max 35.00
_cell_measurement_theta_min 1.67
_cell_volume 3014.73(15)
_computing_cell_refinement APEX2
_computing_data_collection 'APEX2 (Bruker, 2005)'
_computing_data_reduction 'SAINT (Bruker, 2005)'
_computing_molecular_graphics SHELXTL
_computing_publication_material 'SHELXTL and PLATON (Spek, 2003)'
_computing_structure_refinement SHELXTL
_computing_structure_solution 'SHELXTL (Sheldrick, 1998)'
_diffrn_ambient_temperature 297(2)
_diffrn_detector_area_resol_mean 8.33
_diffrn_measured_fraction_theta_full 0.998
_diffrn_measured_fraction_theta_max 0.998
_diffrn_measurement_device_type 'Bruker SMART APEX2 CCD area-detector'
_diffrn_measurement_method \w
_diffrn_radiation_monochromator graphite
_diffrn_radiation_source 'fine-focus sealed tube'
_diffrn_radiation_type MoK\a
_diffrn_radiation_wavelength 0.71073
_diffrn_reflns_av_R_equivalents 0.0406
_diffrn_reflns_av_sigmaI/netI 0.0195
_diffrn_reflns_limit_h_max 22
_diffrn_reflns_limit_h_min -22
_diffrn_reflns_limit_k_max 17
_diffrn_reflns_limit_k_min -17
_diffrn_reflns_limit_l_max 37
_diffrn_reflns_limit_l_min -37
_diffrn_reflns_number 127631
_diffrn_reflns_theta_full 35.00
_diffrn_reflns_theta_max 35.00
_diffrn_reflns_theta_min 1.67
_diffrn_standards_number 0
_exptl_absorpt_coefficient_mu 4.161
_exptl_absorpt_correction_T_max 0.6329
_exptl_absorpt_correction_T_min 0.2182
_exptl_absorpt_correction_type multi-scan
_exptl_absorpt_process_details '(SADABS; Bruker, 2005)'
_exptl_crystal_colour Orange
_exptl_crystal_density_diffrn 2.054
_exptl_crystal_density_method 'not measured'
_exptl_crystal_description Needle
_exptl_crystal_F_000 1752
_exptl_crystal_size_max 0.53
_exptl_crystal_size_mid 0.20
_exptl_crystal_size_min 0.12
_refine_diff_density_max 1.869
_refine_diff_density_min -1.452
_refine_ls_extinction_method none
_refine_ls_goodness_of_fit_ref 1.096
_refine_ls_hydrogen_treatment constr
_refine_ls_matrix_type full
_refine_ls_number_parameters 361
_refine_ls_number_reflns 13215
_refine_ls_number_restraints 12
_refine_ls_restrained_S_all 1.095
_refine_ls_R_factor_all 0.0435
_refine_ls_R_factor_gt 0.0366
_refine_ls_shift/su_max 0.002
_refine_ls_shift/su_mean 0.000
_refine_ls_structure_factor_coef Fsqd
_refine_ls_weighting_details 'calc w = 1/[\s^2^(Fo^2^)+(0.0179P)^2^+10.6762P] where P=(Fo^2^+2Fc^2^)/3'
_refine_ls_weighting_scheme calc
_refine_ls_wR_factor_gt 0.0756
_refine_ls_wR_factor_ref 0.0790
_reflns_number_gt 11575
_reflns_number_total 13215
_reflns_threshold_expression I>2\s(I)
_cod_data_source_file sj2231.cif
_cod_data_source_block I
_cod_depositor_comments
;
The following automatic conversions were performed:
'_symmetry_cell_setting' value 'Monoclinic' changed to 'monoclinic'
according to '/home/saulius/struct/CIF-dictionaries/cif_core.dic'
dictionary named 'cif_core.dic' version 2.4.1 from 2010-06-29.

Automatic conversion script
Id: cif_fix_enum 1527 2010-12-29 10:47:43Z saulius 

The following automatic conversions were performed:

'_symmetry_cell_setting' value 'Monoclinic' changed to 'monoclinic'
according to /home/saulius/struct/CIF-dictionaries/cif_core.dic
dictionary named 'cif_core.dic' version 2.4.1 from 2010-06-29.

Automatic conversion script
Id: cif_fix_values 1715 2011-07-08 13:25:40Z adriana 
;
_cod_original_sg_symbol_H-M 'P 21/c'
_cod_database_code 2213006
_cod_database_fobs_code 2213006

loop_
_symmetry_equiv_pos_as_xyz
'x, y, z'
'-x, y+1/2, -z+1/2'
'-x, -y, -z'
'x, -y-1/2, z-1/2'

loop_
_atom_site_type_symbol
_atom_site_label
_atom_site_fract_x
_atom_site_fract_y
_atom_site_fract_z
_atom_site_U_iso_or_equiv
_atom_site_adp_type
_atom_site_calc_flag
_atom_site_refinement_flags
_atom_site_occupancy
_atom_site_disorder_assembly
_atom_site_disorder_group
I I1 0.121137(15) 0.322709(17) 0.122663(9) 0.02261(4) Uani d . 1 . .
I I2 0.329067(15) 0.327530(17) 0.122046(9) 0.02451(4) Uani d . 1 . .
I I3 -0.084039(15) 0.312324(18) 0.123346(9) 0.02532(4) Uani d . 1 . .
I I4 0.632169(16) 0.29844(2) 0.128485(9) 0.02832(4) Uani d . 1 . .
O O1A 0.6295(2) 0.9284(2) 0.70974(11) 0.0330(5) Uani d . 1 . .
H H1AA 0.6030 0.9974 0.6933 0.049 Uiso calc R 1 . .
N N1A 0.1894(2) 0.2146(2) 0.34098(12) 0.0237(4) Uani d . 1 . .
C C1A 0.4320(3) 0.7599(4) 0.55756(17) 0.0397(9) Uani d . 1 A .
H H1AB 0.3724 0.7758 0.5151 0.048 Uiso calc R 1 . .
C C2A 0.4846(3) 0.8614(4) 0.60103(15) 0.0314(6) Uani d . 1 . .
H H2AA 0.4609 0.9441 0.5879 0.038 Uiso calc R 1 . .
C C3A 0.5732(2) 0.8353(3) 0.66460(14) 0.0262(5) Uani d . 1 . .
C C4A 0.6072(3) 0.7102(3) 0.68415(18) 0.0323(6) Uani d . 1 . .
H H4AA 0.6653 0.6930 0.7270 0.039 Uiso calc R 1 . .
C C5A 0.5547(4) 0.6131(4) 0.6400(2) 0.0413(8) Uani d . 1 A .
H H5AA 0.5786 0.5304 0.6532 0.050 Uiso calc R 1 . .
C C6A 0.4671(3) 0.6351(4) 0.57645(19) 0.0417(9) Uani d D 1 . .
C C7AA 0.4233(3) 0.5168(3) 0.53615(18) 0.0219(6) Uani d PD 0.70 A 1
H H7AA 0.4558 0.4390 0.5539 0.026 Uiso calc PR 0.70 A 1
C C8AA 0.3362(3) 0.5246(3) 0.47388(18) 0.0218(6) Uani d PD 0.70 A 1
H H8AA 0.3035 0.6025 0.4563 0.026 Uiso calc PR 0.70 A 1
C C7AB 0.3813(6) 0.5742(8) 0.5130(3) 0.0281(19) Uani d PD 0.30 A 2
H H7AB 0.3278 0.6255 0.4798 0.034 Uiso calc PR 0.30 A 2
C C8AB 0.3778(6) 0.4492(8) 0.5015(3) 0.032(2) Uani d PD 0.30 A 2
H H8AB 0.4254 0.3926 0.5341 0.039 Uiso calc PR 0.30 A 2
C C9A 0.2921(3) 0.4070(4) 0.4330(2) 0.0477(11) Uani d D 1 . .
C C10A 0.3249(3) 0.2810(5) 0.44930(17) 0.0458(11) Uani d . 1 A .
H H10A 0.3822 0.2608 0.4919 0.055 Uiso calc R 1 . .
C C11A 0.2727(3) 0.1851(4) 0.40227(16) 0.0333(7) Uani d . 1 . .
H H11A 0.2953 0.1015 0.4132 0.040 Uiso calc R 1 A .
C C12A 0.1571(3) 0.3365(3) 0.32474(18) 0.0313(6) Uani d . 1 . .
H H12A 0.0995 0.3548 0.2819 0.038 Uiso calc R 1 A .
C C13A 0.2057(4) 0.4327(4) 0.3687(2) 0.0439(9) Uani d . 1 A .
H H13A 0.1814 0.5154 0.3561 0.053 Uiso calc R 1 . .
C C14A 0.1344(3) 0.1165(3) 0.28959(17) 0.0323(6) Uani d . 1 . .
H H14A 0.1656 0.0353 0.3081 0.048 Uiso calc R 1 A .
H H14B 0.1442 0.1344 0.2528 0.048 Uiso calc R 1 . .
H H14C 0.0575 0.1158 0.2743 0.048 Uiso calc R 1 . .
O O1B -0.1438(2) 0.1437(2) 0.26606(12) 0.0303(4) Uani d . 1 . .
H H1BA -0.1912 0.1807 0.2328 0.045 Uiso calc R 1 . .
N N1B 0.33268(19) 0.7713(2) 0.67738(12) 0.0219(4) Uani d . 1 . .
C C1B -0.0564(3) 0.4397(3) 0.36074(16) 0.0295(6) Uani d . 1 B .
H H1BB -0.0751 0.5251 0.3545 0.035 Uiso calc R 1 . .
C C2B -0.1141(2) 0.3568(3) 0.30860(14) 0.0234(5) Uani d . 1 . .
H H2BA -0.1707 0.3868 0.2679 0.028 Uiso calc R 1 . .
C C3B -0.0884(2) 0.2285(3) 0.31627(14) 0.0226(5) Uani d . 1 . .
C C4B -0.0035(3) 0.1847(3) 0.37771(16) 0.0291(6) Uani d . 1 . .
H H4BA 0.0146 0.0992 0.3838 0.035 Uiso calc R 1 . .
C C5B 0.0541(3) 0.2707(4) 0.43008(15) 0.0345(7) Uani d . 1 B .
H H5BA 0.1107 0.2412 0.4710 0.041 Uiso calc R 1 . .
C C6B 0.0287(3) 0.3996(3) 0.42229(15) 0.0326(7) Uani d D 1 . .
C C7BA 0.0815(3) 0.5022(3) 0.47232(15) 0.0220(6) Uani d PD 0.80 B 1
H H7BA 0.0526 0.5835 0.4606 0.026 Uiso calc PR 0.80 B 1
C C8BA 0.1689(3) 0.4837(3) 0.53354(16) 0.0222(5) Uani d PD 0.80 B 1
H H8BA 0.1976 0.4026 0.5465 0.027 Uiso calc PR 0.80 B 1
C C7BB 0.1178(6) 0.4377(9) 0.4899(3) 0.0152(19) Uani d PD 0.20 B 2
H H7BB 0.1674 0.3765 0.5177 0.018 Uiso calc PR 0.20 B 2
C C8BB 0.1299(8) 0.5567(9) 0.5127(3) 0.0222(5) Uani d PD 0.20 B 2
H H8BB 0.0809 0.6189 0.4856 0.027 Uiso calc PR 0.20 B 2
C C9B 0.2204(3) 0.5905(3) 0.58086(19) 0.0386(8) Uani d D 1 . .
C C10B 0.3095(3) 0.5581(3) 0.6436(2) 0.0377(7) Uani d . 1 B .
H H10B 0.3317 0.4741 0.6536 0.045 Uiso calc R 1 . .
C C11B 0.3626(3) 0.6486(3) 0.68925(19) 0.0318(6) Uani d . 1 . .
H H11B 0.4222 0.6260 0.7306 0.038 Uiso calc R 1 B .
C C12B 0.2466(2) 0.8079(3) 0.61860(14) 0.0256(5) Uani d . 1 . .
H H12B 0.2257 0.8926 0.6112 0.031 Uiso calc R 1 B .
C C13B 0.1892(3) 0.7188(4) 0.56906(15) 0.0348(7) Uani d . 1 B .
H H13B 0.1301 0.7437 0.5280 0.042 Uiso calc R 1 . .
C C14B 0.3958(3) 0.8655(3) 0.72972(15) 0.0313(6) Uani d . 1 . .
H H14D 0.3649 0.9480 0.7140 0.047 Uiso calc R 1 B .
H H14E 0.4707 0.8649 0.7406 0.047 Uiso calc R 1 . .
H H14F 0.3929 0.8450 0.7687 0.047 Uiso calc R 1 . .

loop_
_atom_site_aniso_label
_atom_site_aniso_U_11
_atom_site_aniso_U_22
_atom_site_aniso_U_33
_atom_site_aniso_U_12
_atom_site_aniso_U_13
_atom_site_aniso_U_23
I1 0.02419(7) 0.01945(7) 0.02222(7) -0.00301(6) 0.01059(6) -0.00377(6)
I2 0.02313(8) 0.02278(8) 0.02732(8) -0.00479(6) 0.01281(6) -0.00523(6)
I3 0.02476(8) 0.02567(8) 0.02669(8) -0.00330(6) 0.01412(7) -0.00567(6)
I4 0.02720(8) 0.03347(10) 0.02115(7) -0.00368(7) 0.01025(6) -0.00301(7)
O1A 0.0359(12) 0.0355(12) 0.0244(10) -0.0083(10) 0.0134(9) -0.0057(9)
N1A 0.0226(10) 0.0270(11) 0.0235(10) 0.0002(8) 0.0134(8) -0.0001(8)
C1A 0.0268(14) 0.070(3) 0.0244(13) -0.0117(15) 0.0145(12) -0.0126(15)
C2A 0.0241(12) 0.0447(18) 0.0249(13) 0.0016(12) 0.0122(11) -0.0039(12)
C3A 0.0234(12) 0.0337(14) 0.0237(12) -0.0042(10) 0.0138(10) -0.0051(10)
C4A 0.0344(15) 0.0359(16) 0.0351(15) -0.0020(12) 0.0240(13) 0.0030(13)
C5A 0.054(2) 0.0376(18) 0.056(2) -0.0118(16) 0.045(2) -0.0099(16)
C6A 0.049(2) 0.052(2) 0.0464(19) -0.0251(17) 0.0398(18) -0.0228(17)
C7AA 0.0202(15) 0.0240(17) 0.0217(15) 0.0045(13) 0.0110(13) 0.0053(14)
C8AA 0.0198(15) 0.0251(17) 0.0223(15) 0.0029(13) 0.0122(13) 0.0031(13)
C7AB 0.028(4) 0.034(5) 0.031(5) -0.007(4) 0.022(4) -0.005(4)
C8AB 0.028(5) 0.040(6) 0.037(5) -0.001(4) 0.023(4) 0.000(4)
C9A 0.045(2) 0.064(3) 0.056(2) -0.0269(19) 0.0419(19) -0.033(2)
C10A 0.0226(13) 0.094(3) 0.0229(13) -0.0112(17) 0.0129(11) -0.0092(17)
C11A 0.0249(13) 0.052(2) 0.0251(13) 0.0059(13) 0.0148(11) 0.0054(13)
C12A 0.0335(15) 0.0261(14) 0.0427(17) 0.0012(11) 0.0256(14) 0.0020(12)
C13A 0.052(2) 0.0335(17) 0.071(3) -0.0127(15) 0.049(2) -0.0170(17)
C14A 0.0347(15) 0.0316(15) 0.0310(14) -0.0071(12) 0.0173(12) -0.0084(12)
O1B 0.0363(11) 0.0227(10) 0.0297(10) -0.0029(8) 0.0154(9) -0.0063(8)
N1B 0.0214(9) 0.0215(10) 0.0226(10) -0.0032(8) 0.0112(8) 0.0008(8)
C1B 0.0353(15) 0.0265(13) 0.0342(14) -0.0088(11) 0.0232(13) -0.0099(11)
C2B 0.0256(12) 0.0213(11) 0.0249(11) -0.0014(9) 0.0141(10) -0.0009(9)
C3B 0.0228(11) 0.0238(12) 0.0227(11) -0.0018(9) 0.0129(9) -0.0016(9)
C4B 0.0253(12) 0.0332(15) 0.0302(13) 0.0060(11) 0.0154(11) 0.0092(11)
C5B 0.0208(12) 0.061(2) 0.0204(12) -0.0013(13) 0.0096(10) 0.0059(13)
C6B 0.0288(13) 0.0499(19) 0.0234(12) -0.0153(13) 0.0165(11) -0.0110(12)
C7BA 0.0217(13) 0.0220(15) 0.0236(14) 0.0032(12) 0.0126(12) 0.0048(12)
C8BA 0.0241(14) 0.0197(13) 0.0242(14) 0.0010(10) 0.0135(12) 0.0016(10)
C7BB 0.010(4) 0.022(5) 0.011(4) 0.001(4) 0.003(3) 0.005(4)
C8BB 0.0241(14) 0.0197(13) 0.0242(14) 0.0010(10) 0.0135(12) 0.0016(10)
C9B 0.0440(18) 0.0428(19) 0.0479(19) -0.0234(15) 0.0373(17) -0.0227(16)
C10B 0.0424(18) 0.0267(15) 0.059(2) -0.0043(13) 0.0368(18) -0.0066(14)
C11B 0.0312(14) 0.0250(13) 0.0464(18) 0.0021(11) 0.0251(14) 0.0059(12)
C12B 0.0265(12) 0.0283(13) 0.0199(11) -0.0028(10) 0.0104(10) 0.0023(9)
C13B 0.0258(13) 0.056(2) 0.0218(12) -0.0149(14) 0.0121(11) -0.0056(13)
C14B 0.0333(15) 0.0358(16) 0.0219(12) -0.0123(12) 0.0122(11) -0.0045(11)

loop_
_atom_type_symbol
_atom_type_description
_atom_type_scat_dispersion_real
_atom_type_scat_dispersion_imag
_atom_type_scat_source
C C 0.0033 0.0016 'International Tables Vol C Tables 4.2.6.8 and 6.1.1.4'
H H 0.0000 0.0000 'International Tables Vol C Tables 4.2.6.8 and 6.1.1.4'
N N 0.0061 0.0033 'International Tables Vol C Tables 4.2.6.8 and 6.1.1.4'
O O 0.0106 0.0060 'International Tables Vol C Tables 4.2.6.8 and 6.1.1.4'
I I -0.4742 1.8119 'International Tables Vol C Tables 4.2.6.8 and 6.1.1.4'

loop_
_geom_angle_atom_site_label_1
_geom_angle_atom_site_label_2
_geom_angle_atom_site_label_3
_geom_angle
I3 I1 I2 178.838(8)
C3A O1A H1AA 109.5
C11A N1A C12A 120.3(3)
C11A N1A C14A 121.0(3)
C12A N1A C14A 118.7(3)
C6A C1A C2A 121.5(3)
C6A C1A H1AB 119.2
C2A C1A H1AB 119.2
C3A C2A C1A 118.3(4)
C3A C2A H2AA 120.9
C1A C2A H2AA 120.9
O1A C3A C2A 122.1(3)
O1A C3A C4A 117.6(3)
C2A C3A C4A 120.3(3)
C5A C4A C3A 119.8(3)
C5A C4A H4AA 120.1
C3A C4A H4AA 120.1
C4A C5A C6A 121.6(4)
C4A C5A H5AA 119.2
C6A C5A H5AA 119.2
C5A C6A C1A 118.4(3)
C5A C6A C7AA 113.0(4)
C1A C6A C7AA 128.6(4)
C5A C6A C7AB 144.9(5)
C1A C6A C7AB 96.7(5)
C8AA C7AA C6A 119.0(3)
C8AA C7AA H7AA 120.5
C6A C7AA H7AA 120.5
C7AA C8AA C9A 119.4(4)
C7AA C8AA H8AA 120.3
C9A C8AA H8AA 120.3
C8AB C7AB C6A 123.2(5)
C8AB C7AB H7AB 118.4
C6A C7AB H7AB 118.4
C7AB C8AB C9A 115.7(4)
C7AB C8AB H8AB 122.2
C9A C8AB H8AB 122.2
C13A C9A C10A 117.7(3)
C13A C9A C8AA 112.0(4)
C10A C9A C8AA 130.3(4)
C13A C9A C8AB 151.2(5)
C10A C9A C8AB 91.1(5)
C11A C10A C9A 120.6(3)
C11A C10A H10A 119.7
C9A C10A H10A 119.7
N1A C11A C10A 119.5(4)
N1A C11A H11A 120.3
C10A C11A H11A 120.3
N1A C12A C13A 122.2(4)
N1A C12A H12A 118.9
C13A C12A H12A 118.9
C12A C13A C9A 119.7(4)
C12A C13A H13A 120.2
C9A C13A H13A 120.2
N1A C14A H14A 109.5
N1A C14A H14B 109.5
H14A C14A H14B 109.5
N1A C14A H14C 109.5
H14A C14A H14C 109.5
H14B C14A H14C 109.5
C3B O1B H1BA 109.5
C12B N1B C11B 120.8(3)
C12B N1B C14B 120.1(3)
C11B N1B C14B 119.1(3)
C2B C1B C6B 121.9(3)
C2B C1B H1BB 119.1
C6B C1B H1BB 119.1
C1B C2B C3B 120.6(3)
C1B C2B H2BA 119.7
C3B C2B H2BA 119.7
O1B C3B C2B 122.3(3)
O1B C3B C4B 118.6(3)
C2B C3B C4B 119.1(3)
C3B C4B C5B 119.4(3)
C3B C4B H4BA 120.3
C5B C4B H4BA 120.3
C6B C5B C4B 121.5(3)
C6B C5B H5BA 119.3
C4B C5B H5BA 119.3
C1B C6B C5B 117.6(3)
C1B C6B C7BA 114.3(3)
C5B C6B C7BA 128.1(3)
C1B C6B C7BB 146.4(5)
C5B C6B C7BB 96.0(4)
C8BA C7BA C6B 123.3(3)
C8BA C7BA H7BA 118.4
C6B C7BA H7BA 118.4
C7BA C8BA C9B 121.0(3)
C7BA C8BA H8BA 119.5
C9B C8BA H8BA 119.5
C8BB C7BB C6B 122.8(5)
C8BB C7BB H7BB 118.6
C6B C7BB H7BB 118.6
C7BB C8BB C9B 120.9(5)
C7BB C8BB H8BB 119.5
C9B C8BB H8BB 119.5
C10B C9B C13B 117.7(3)
C10B C9B C8BA 115.3(3)
C13B C9B C8BA 127.0(4)
C10B C9B C8BB 151.7(5)
C13B C9B C8BB 90.6(5)
C11B C10B C9B 119.6(3)
C11B C10B H10B 120.2
C9B C10B H10B 120.2
C10B C11B N1B 122.3(3)
C10B C11B H11B 118.8
N1B C11B H11B 118.8
N1B C12B C13B 119.6(3)
N1B C12B H12B 120.2
C13B C12B H12B 120.2
C12B C13B C9B 120.0(3)
C12B C13B H13B 120.0
C9B C13B H13B 120.0
N1B C14B H14D 109.5
N1B C14B H14E 109.5
H14D C14B H14E 109.5
N1B C14B H14F 109.5
H14D C14B H14F 109.5
H14E C14B H14F 109.5

loop_
_geom_bond_atom_site_label_1
_geom_bond_atom_site_label_2
_geom_bond_distance
I1 I3 2.9308(3)
I1 I2 2.9675(3)
O1A C3A 1.361(4)
O1A H1AA 0.8200
N1A C11A 1.343(4)
N1A C12A 1.354(4)
N1A C14A 1.470(4)
C1A C6A 1.398(6)
C1A C2A 1.399(5)
C1A H1AB 0.9300
C2A C3A 1.394(4)
C2A H2AA 0.9300
C3A C4A 1.401(5)
C4A C5A 1.371(5)
C4A H4AA 0.9300
C5A C6A 1.381(6)
C5A H5AA 0.9300
C6A C7AA 1.494(4)
C6A C7AB 1.496(4)
C7AA C8AA 1.343(5)
C7AA H7AA 0.9300
C8AA C9A 1.494(4)
C8AA H8AA 0.9300
C7AB C8AB 1.343(5)
C7AB H7AB 0.9300
C8AB C9A 1.496(4)
C8AB H8AB 0.9300
C9A C13A 1.393(7)
C9A C10A 1.397(7)
C10A C11A 1.395(6)
C10A H10A 0.9300
C11A H11A 0.9300
C12A C13A 1.355(5)
C12A H12A 0.9300
C13A H13A 0.9300
C14A H14A 0.9600
C14A H14B 0.9600
C14A H14C 0.9600
O1B C3B 1.360(3)
O1B H1BA 0.8200
N1B C12B 1.343(4)
N1B C11B 1.348(4)
N1B C14B 1.470(4)
C1B C2B 1.377(4)
C1B C6B 1.386(5)
C1B H1BB 0.9300
C2B C3B 1.390(4)
C2B H2BA 0.9300
C3B C4B 1.395(4)
C4B C5B 1.401(5)
C4B H4BA 0.9300
C5B C6B 1.396(6)
C5B H5BA 0.9300
C6B C7BA 1.485(3)
C6B C7BB 1.485(3)
C7BA C8BA 1.341(5)
C7BA H7BA 0.9300
C8BA C9B 1.483(3)
C8BA H8BA 0.9300
C7BB C8BB 1.342(5)
C7BB H7BB 0.9300
C8BB C9B 1.486(3)
C8BB H8BB 0.9300
C9B C10B 1.400(6)
C9B C13B 1.408(6)
C10B C11B 1.339(5)
C10B H10B 0.9300
C11B H11B 0.9300
C12B C13B 1.386(4)
C12B H12B 0.9300
C13B H13B 0.9300
C14B H14D 0.9600
C14B H14E 0.9600
C14B H14F 0.9600

loop_
_geom_hbond_atom_site_label_D
_geom_hbond_atom_site_label_H
_geom_hbond_atom_site_label_A
_geom_hbond_site_symmetry_A
_geom_hbond_distance_DH
_geom_hbond_distance_HA
_geom_hbond_distance_DA
_geom_hbond_angle_DHA
_geom_hbond_publ_flag
O1A H1AA I4 4_576 0.82 2.7889 3.467(2) 141 yes
O1B H1BA I4 1_455 0.82 2.7367 3.550(3) 172 yes
C14B H14F I4 3_666 0.96 3.0180 3.943(4) 162 yes
C8BA H8BA I2 4_566 0.93 3.0199 3.927(3) 165 yes

loop_
_geom_torsion_atom_site_label_1
_geom_torsion_atom_site_label_2
_geom_torsion_atom_site_label_3
_geom_torsion_atom_site_label_4
_geom_torsion
C6A C1A C2A C3A -0.5(5)
C1A C2A C3A O1A 179.4(3)
C1A C2A C3A C4A -0.8(5)
O1A C3A C4A C5A -178.6(3)
C2A C3A C4A C5A 1.5(5)
C3A C4A C5A C6A -1.0(5)
C4A C5A C6A C1A -0.2(5)
C4A C5A C6A C7AA 178.9(3)
C4A C5A C6A C7AB -176.0(7)
C2A C1A C6A C5A 1.0(5)
C2A C1A C6A C7AA -178.0(3)
C2A C1A C6A C7AB 178.6(5)
C5A C6A C7AA C8AA 178.3(3)
C1A C6A C7AA C8AA -2.6(6)
C7AB C6A C7AA C8AA 3.8(7)
C6A C7AA C8AA C9A 179.6(3)
C5A C6A C7AB C8AB -6.6(14)
C1A C6A C7AB C8AB 177.1(9)
C7AA C6A C7AB C8AB 2.2(6)
C6A C7AB C8AB C9A -174.8(6)
C7AA C8AA C9A C13A -176.9(3)
C7AA C8AA C9A C10A 2.3(6)
C7AA C8AA C9A C8AB 3.8(7)
C7AB C8AB C9A C13A -0.2(16)
C7AB C8AB C9A C10A 180.0(8)
C7AB C8AB C9A C8AA 1.1(5)
C13A C9A C10A C11A 0.3(5)
C8AA C9A C10A C11A -178.8(3)
C8AB C9A C10A C11A -179.8(5)
C12A N1A C11A C10A 0.7(4)
C14A N1A C11A C10A 178.3(3)
C9A C10A C11A N1A -0.6(5)
C11A N1A C12A C13A -0.4(5)
C14A N1A C12A C13A -178.1(3)
N1A C12A C13A C9A 0.2(5)
C10A C9A C13A C12A -0.1(5)
C8AA C9A C13A C12A 179.2(3)
C8AB C9A C13A C12A -179.9(9)
C6B C1B C2B C3B 0.0(5)
C1B C2B C3B O1B 179.7(3)
C1B C2B C3B C4B 0.3(4)
O1B C3B C4B C5B -179.8(3)
C2B C3B C4B C5B -0.3(4)
C3B C4B C5B C6B 0.0(5)
C2B C1B C6B C5B -0.3(5)
C2B C1B C6B C7BA 179.8(3)
C2B C1B C6B C7BB 174.6(9)
C4B C5B C6B C1B 0.3(5)
C4B C5B C6B C7BA -179.9(3)
C4B C5B C6B C7BB -176.9(5)
C1B C6B C7BA C8BA -176.4(3)
C5B C6B C7BA C8BA 3.8(5)
C7BB C6B C7BA C8BA -1.7(8)
C6B C7BA C8BA C9B 178.2(3)
C1B C6B C7BB C8BB 8.4(17)
C5B C6B C7BB C8BB -176.0(11)
C7BA C6B C7BB C8BB -0.4(8)
C6B C7BB C8BB C9B -180.0(8)
C7BA C8BA C9B C10B 178.6(3)
C7BA C8BA C9B C13B -1.4(5)
C7BA C8BA C9B C8BB 0.5(9)
C7BB C8BB C9B C10B -6(2)
C7BB C8BB C9B C13B 176.2(11)
C7BB C8BB C9B C8BA -2.3(7)
C13B C9B C10B C11B -1.2(5)
C8BA C9B C10B C11B 178.7(3)
C8BB C9B C10B C11B -179.0(12)
C9B C10B C11B N1B 0.8(5)
C12B N1B C11B C10B 0.5(5)
C14B N1B C11B C10B -179.3(3)
C11B N1B C12B C13B -1.3(4)
C14B N1B C12B C13B 178.5(3)
N1B C12B C13B C9B 0.8(5)
C10B C9B C13B C12B 0.4(5)
C8BA C9B C13B C12B -179.5(3)
C8BB C9B C13B C12B 179.4(6)
